data_1560337
loop_
_publ_author_name
'Hamchaoui, Farida'
'Alonzo, V\'eronique'
'Marlart, Isabelle'
'Auguste, Sandy'
'Galven, Cyrille'
'Rebbah, Houria'
'Le Fur, Eric'

_publ_section_title
;
 Hydrothermal synthesis, structural and thermal characterizations of three
 open-framework gallium phosphites
;
_journal_name_full 'Journal of Solid State Chemistry'
_journal_page_first 8
_journal_page_last 12
_journal_paper_doi 10.1016/j.jssc.2017.07.030
_journal_volume 255
_journal_year 2017
_chemical_formula_sum 'Ga H2 O6 P2 Rb'
_chemical_formula_weight 315.15
_space_group_crystal_system hexagonal
_space_group_IT_number 186
_space_group_name_Hall 'P 6c -2c'
_space_group_name_H-M_alt 'P 63 m c'
_atom_sites_solution_hydrogens difmap
_cell_angle_alpha 90
_cell_angle_beta 90
_cell_angle_gamma 120
_cell_formula_units_Z 2
_cell_length_a 5.27020(10)
_cell_length_b 5.27020(10)
_cell_length_c 12.7619(5)
_cell_measurement_reflns_used 3716
_cell_measurement_temperature 293(2)
_cell_measurement_theta_max 34.97
_cell_measurement_theta_min 2.91
_cell_volume 306.973(15)
_computing_cell_refinement 'DIRAX/LSQ (Duisenberg, 1992)'
_computing_data_collection 'COLLECT (Nonius, 1998)'
_computing_data_reduction 'EVALCCD (Duisenberg, 1998)'
_computing_molecular_graphics 'DIAMOND (Brandenburg, 2005)'
_computing_publication_material 'WinGX (Farrugia, 1999)'
_computing_structure_refinement 'SHELXL97 (Sheldrick, 2008)'
_computing_structure_solution 'SIR97 (Altomare <i>et al.</i>,  1999)'
_diffrn_ambient_temperature 293(2)
_diffrn_measured_fraction_theta_full 0.993
_diffrn_measured_fraction_theta_max 0.997
_diffrn_measurement_device_type 'Nonius KappaCCD'
_diffrn_measurement_method 'CCD rotation images, thick slices'
_diffrn_radiation_monochromator graphite
_diffrn_radiation_source 'fine-focus sealed tube'
_diffrn_radiation_type MoK\a
_diffrn_radiation_wavelength 0.71069
_diffrn_reflns_av_R_equivalents 0.0269
_diffrn_reflns_av_unetI/netI 0.0317
_diffrn_reflns_Laue_measured_fraction_full 0.993
_diffrn_reflns_Laue_measured_fraction_max 0.997
_diffrn_reflns_limit_h_max 8
_diffrn_reflns_limit_h_min -6
_diffrn_reflns_limit_k_max 8
_diffrn_reflns_limit_k_min -6
_diffrn_reflns_limit_l_max 20
_diffrn_reflns_limit_l_min -20
_diffrn_reflns_number 4432
_diffrn_reflns_point_group_measured_fraction_full 0.949
_diffrn_reflns_point_group_measured_fraction_max 0.966
_diffrn_reflns_theta_full 25.240
_diffrn_reflns_theta_max 34.958
_diffrn_reflns_theta_min 4.465
_exptl_absorpt_coefficient_mu 12.846
_exptl_absorpt_correction_T_max 0.773
_exptl_absorpt_correction_T_min 0.358
_exptl_absorpt_correction_type multi-scan
_exptl_absorpt_process_details '(SADABS; Sheldrick, 2002)'
_exptl_crystal_colour colorless
_exptl_crystal_density_diffrn 3.409
_exptl_crystal_description block
_exptl_crystal_F_000 304
_exptl_crystal_size_max 0.08
_exptl_crystal_size_mid 0.05
_exptl_crystal_size_min 0.02
_refine_diff_density_max 0.411
_refine_diff_density_min -0.369
_refine_diff_density_rms 0.083
_refine_ls_abs_structure_details
;
 Flack x determined using 229 quotients [(I+)-(I-)]/[(I+)+(I-)]
 (Parsons, Flack and Wagner, Acta Cryst. B69 (2013) 249-259).
;
_refine_ls_abs_structure_Flack 0.015(6)
_refine_ls_extinction_coef 0.006(3)
_refine_ls_extinction_expression Fc^*^=kFc[1+0.001xFc^2^\l^3^/sin(2\q)]^-1/4^
_refine_ls_extinction_method SHELXL
_refine_ls_goodness_of_fit_ref 0.807
_refine_ls_hydrogen_treatment refxyz
_refine_ls_matrix_type full
_refine_ls_number_parameters 28
_refine_ls_number_reflns 562
_refine_ls_number_restraints 3
_refine_ls_restrained_S_all 0.805
_refine_ls_R_factor_all 0.0198
_refine_ls_R_factor_gt 0.0158
_refine_ls_shift/su_max 0.000
_refine_ls_shift/su_mean 0.000
_refine_ls_structure_factor_coef Fsqd
_refine_ls_weighting_details 'w=1/[\s^2^(Fo^2^)+(0.0329P)^2^+0.1567P] where P=(Fo^2^+2Fc^2^)/3'
_refine_ls_weighting_scheme calc
_refine_ls_wR_factor_gt 0.0426
_refine_ls_wR_factor_ref 0.0446
_reflns_Friedel_coverage 0.867
_reflns_Friedel_fraction_full 0.902
_reflns_Friedel_fraction_max 0.932
_reflns_number_gt 517
_reflns_number_total 562
_reflns_threshold_expression 'I > 2\s(I)'
_cod_data_source_file RbGa.cif
_cod_data_source_block 3
_cod_original_cell_volume 306.973(17)
_cod_database_code 1560337
_shelx_space_group_comment
;
The symmetry employed for this shelxl refinement is uniquely defined
by the following loop, which should always be used as a source of
symmetry information in preference to the above space-group names.
They are only intended as comments.
;
_shelxl_version_number 2014/6

loop_
_space_group_symop_operation_xyz
'x, y, z'
'-x, -y, z+1/2'
'-y, x-y, z'
'-x+y, -x, z'
'x-y, x, z+1/2'
'y, -x+y, z+1/2'
'-x+y, y, z'
'x, x-y, z'
'-y, -x, z'
'y, x, z+1/2'
'-x, -x+y, z+1/2'
'x-y, -y, z+1/2'

loop_
_atom_site_label
_atom_site_type_symbol
_atom_site_fract_x
_atom_site_fract_y
_atom_site_fract_z
_atom_site_U_iso_or_equiv
_atom_site_adp_type
_atom_site_occupancy
_atom_site_site_symmetry_order
_atom_site_calc_flag
_atom_site_refinement_flags_posn
_atom_site_refinement_flags_adp
_atom_site_refinement_flags_occupancy
_atom_site_disorder_assembly
_atom_site_disorder_group
Ga Ga 0.6667 0.3333 0.40860(5) 0.00729(15) Uani 1 6 d S T P . .
P1 P 0.3333 0.6667 0.53139(12) 0.0066(2) Uani 1 6 d DS T P . .
P2 P 1.0000 1.0000 0.35734(14) 0.0066(2) Uani 1 6 d DS T P . .
O2 O 0.8414(2) 0.6827(5) 0.3184(2) 0.0116(4) Uani 1 2 d S T P . .
O1 O 0.4936(3) 0.5064(3) 0.5012(2) 0.0140(5) Uani 1 2 d S T P . .
Rb1 Rb 0.3333 0.6667 0.20297(3) 0.01444(16) Uani 1 6 d S T P . .
H2 H 1.0000 1.0000 0.456(5) 0.017 Uiso 1 6 d DS U P . .
H1 H 0.3333 0.6667 0.633(5) 0.017 Uiso 1 6 d DS U P . .

loop_
_atom_site_aniso_label
_atom_site_aniso_U_11
_atom_site_aniso_U_22
_atom_site_aniso_U_33
_atom_site_aniso_U_23
_atom_site_aniso_U_13
_atom_site_aniso_U_12
Ga 0.00509(19) 0.00509(19) 0.0117(3) 0.000 0.000 0.00255(9)
P1 0.0056(3) 0.0056(3) 0.0086(6) 0.000 0.000 0.00278(15)
P2 0.0053(3) 0.0053(3) 0.0090(6) 0.000 0.000 0.00266(15)
O2 0.0123(8) 0.0069(9) 0.0138(11) -0.0004(9) -0.0002(5) 0.0034(5)
O1 0.0128(9) 0.0128(9) 0.0205(13) -0.0015(5) 0.0015(5) 0.0094(10)
Rb1 0.0147(2) 0.0147(2) 0.0140(3) 0.000 0.000 0.00733(10)

loop_
_atom_type_symbol
_atom_type_description
_atom_type_scat_dispersion_real
_atom_type_scat_dispersion_imag
_atom_type_scat_source
O O 0.0106 0.0060 'International Tables Vol C Tables 4.2.6.8 and 6.1.1.4'
P P 0.1023 0.0942 'International Tables Vol C Tables 4.2.6.8 and 6.1.1.4'
Ga Ga 0.2307 1.6083 'International Tables Vol C Tables 4.2.6.8 and 6.1.1.4'
Rb Rb -0.9393 2.9676 'International Tables Vol C Tables 4.2.6.8 and 6.1.1.4'
H H 0.0000 0.0000 'International Tables Vol C Tables 4.2.6.8 and 6.1.1.4'

loop_
_geom_angle_atom_site_label_1
_geom_angle_atom_site_label_2
_geom_angle_atom_site_label_3
_geom_angle
_geom_angle_site_symmetry_1
_geom_angle_site_symmetry_3
O1 Ga O1 87.79(13) 4_665 3_655
O1 Ga O1 87.79(13) 4_665 .
O1 Ga O1 87.79(13) 3_655 .
O1 Ga O2 91.51(8) 4_665 4_665
O1 Ga O2 91.51(8) 3_655 4_665
O1 Ga O2 179.03(13) . 4_665
O1 Ga O2 179.03(13) 4_665 3_655
O1 Ga O2 91.51(8) 3_655 3_655
O1 Ga O2 91.51(8) . 3_655
O2 Ga O2 89.18(12) 4_665 3_655
O1 Ga O2 91.51(8) 4_665 .
O1 Ga O2 179.03(13) 3_655 .
O1 Ga O2 91.51(8) . .
O2 Ga O2 89.18(12) 4_665 .
O2 Ga O2 89.18(12) 3_655 .
O1 Ga Rb1 53.19(9) 4_665 2_665
O1 Ga Rb1 53.19(9) 3_655 2_665
O1 Ga Rb1 53.19(9) . 2_665
O2 Ga Rb1 125.84(8) 4_665 2_665
O2 Ga Rb1 125.84(8) 3_655 2_665
O2 Ga Rb1 125.84(8) . 2_665
O1 Ga Rb1 133.98(4) 4_665 1_545
O1 Ga Rb1 77.59(9) 3_655 1_545
O1 Ga Rb1 133.99(4) . 1_545
O2 Ga Rb1 46.42(4) 4_665 1_545
O2 Ga Rb1 46.42(4) 3_655 1_545
O2 Ga Rb1 103.38(8) . 1_545
Rb1 Ga Rb1 130.777(8) 2_665 1_545
O1 Ga Rb1 77.59(9) 4_665 1_655
O1 Ga Rb1 133.98(4) 3_655 1_655
O1 Ga Rb1 133.99(4) . 1_655
O2 Ga Rb1 46.42(4) 4_665 1_655
O2 Ga Rb1 103.38(8) 3_655 1_655
O2 Ga Rb1 46.42(4) . 1_655
Rb1 Ga Rb1 130.777(8) 2_665 1_655
Rb1 Ga Rb1 81.962(12) 1_545 1_655
O1 Ga Rb1 133.99(4) 4_665 .
O1 Ga Rb1 133.99(4) 3_655 .
O1 Ga Rb1 77.59(9) . .
O2 Ga Rb1 103.38(8) 4_665 .
O2 Ga Rb1 46.42(4) 3_655 .
O2 Ga Rb1 46.42(4) . .
Rb1 Ga Rb1 130.776(8) 2_665 .
Rb1 Ga Rb1 81.962(12) 1_545 .
Rb1 Ga Rb1 81.962(12) 1_655 .
O1 P1 O1 113.77(10) 4_565 3_665
O1 P1 O1 113.77(10) 4_565 .
O1 P1 O1 113.77(10) 3_665 .
O1 P1 Rb1 122.75(7) 4_565 2_665
O1 P1 Rb1 122.75(7) 3_665 2_665
O1 P1 Rb1 50.47(12) . 2_665
O1 P1 Rb1 122.75(7) 4_565 2_675
O1 P1 Rb1 50.47(12) 3_665 2_675
O1 P1 Rb1 122.75(7) . 2_675
Rb1 P1 Rb1 89.32(3) 2_665 2_675
O1 P1 Rb1 50.47(12) 4_565 2_565
O1 P1 Rb1 122.75(7) 3_665 2_565
O1 P1 Rb1 122.75(7) . 2_565
Rb1 P1 Rb1 89.32(3) 2_665 2_565
Rb1 P1 Rb1 89.32(3) 2_675 2_565
O2 P2 O2 109.97(12) . 3_765
O2 P2 O2 109.98(12) . 4_675
O2 P2 O2 109.98(12) 3_765 4_675
O2 P2 Rb1 128.12(14) . 1_665
O2 P2 Rb1 55.00(6) 3_765 1_665
O2 P2 Rb1 55.00(6) 4_675 1_665
O2 P2 Rb1 55.00(6) . .
O2 P2 Rb1 128.12(14) 3_765 .
O2 P2 Rb1 55.00(6) 4_675 .
Rb1 P2 Rb1 93.26(3) 1_665 .
O2 P2 Rb1 55.00(6) . 1_655
O2 P2 Rb1 55.00(6) 3_765 1_655
O2 P2 Rb1 128.12(14) 4_675 1_655
Rb1 P2 Rb1 93.26(3) 1_665 1_655
Rb1 P2 Rb1 93.26(3) . 1_655
P2 O2 Ga 125.20(19) . .
P2 O2 Rb1 100.45(7) . .
Ga O2 Rb1 105.42(5) . .
P2 O2 Rb1 100.45(7) . 1_655
Ga O2 Rb1 105.42(5) . 1_655
Rb1 O2 Rb1 121.55(10) . 1_655
P1 O1 Ga 157.9(2) . .
P1 O1 Rb1 106.81(15) . 2_665
Ga O1 Rb1 95.28(10) . 2_665
O2 Rb1 O2 98.24(7) 3_665 4_565
O2 Rb1 O2 98.24(7) 3_665 .
O2 Rb1 O2 98.24(7) 4_565 .
O2 Rb1 O2 54.43(9) 3_665 4_675
O2 Rb1 O2 121.55(10) 4_565 4_675
O2 Rb1 O2 49.08(9) . 4_675
O2 Rb1 O2 49.08(9) 3_665 1_455
O2 Rb1 O2 54.43(9) 4_565 1_455
O2 Rb1 O2 121.55(10) . 1_455
O2 Rb1 O2 98.24(7) 4_675 1_455
O2 Rb1 O2 121.55(10) 3_665 3_655
O2 Rb1 O2 49.08(9) 4_565 3_655
O2 Rb1 O2 54.43(9) . 3_655
O2 Rb1 O2 98.24(7) 4_675 3_655
O2 Rb1 O2 98.24(7) 1_455 3_655
O2 Rb1 O1 144.81(6) 3_665 2_664
O2 Rb1 O1 113.76(5) 4_565 2_664
O2 Rb1 O1 91.53(7) . 2_664
O2 Rb1 O1 113.76(5) 4_675 2_664
O2 Rb1 O1 144.81(6) 1_455 2_664
O2 Rb1 O1 91.53(7) 3_655 2_664
O2 Rb1 O1 113.76(5) 3_665 5_554
O2 Rb1 O1 91.53(7) 4_565 5_554
O2 Rb1 O1 144.81(6) . 5_554
O2 Rb1 O1 144.81(6) 4_675 5_554
O2 Rb1 O1 91.53(7) 1_455 5_554
O2 Rb1 O1 113.76(5) 3_655 5_554
O1 Rb1 O1 53.87(8) 2_664 5_554
O2 Rb1 O1 91.53(7) 3_665 6_564
O2 Rb1 O1 144.81(6) 4_565 6_564
O2 Rb1 O1 113.76(5) . 6_564
O2 Rb1 O1 91.53(7) 4_675 6_564
O2 Rb1 O1 113.76(5) 1_455 6_564
O2 Rb1 O1 144.81(6) 3_655 6_564
O1 Rb1 O1 53.87(8) 2_664 6_564
O1 Rb1 O1 53.87(8) 5_554 6_564
O2 Rb1 P2 75.84(5) 3_665 .
O2 Rb1 P2 111.05(6) 4_565 .
O2 Rb1 P2 24.55(4) . .
O2 Rb1 P2 24.55(4) 4_675 .
O2 Rb1 P2 111.05(6) 1_455 .
O2 Rb1 P2 75.84(5) 3_655 .
O1 Rb1 P2 104.11(4) 2_664 .
O1 Rb1 P2 154.46(6) 5_554 .
O1 Rb1 P2 104.11(4) 6_564 .
O2 Rb1 P2 24.54(4) 3_665 1_455
O2 Rb1 P2 75.84(5) 4_565 1_455
O2 Rb1 P2 111.05(6) . 1_455
O2 Rb1 P2 75.84(5) 4_675 1_455
O2 Rb1 P2 24.55(4) 1_455 1_455
O2 Rb1 P2 111.05(6) 3_655 1_455
O1 Rb1 P2 154.46(6) 2_664 1_455
O1 Rb1 P2 104.11(4) 5_554 1_455
O1 Rb1 P2 104.11(4) 6_564 1_455
P2 Rb1 P2 93.26(3) . 1_455
O2 Rb1 P2 111.05(6) 3_665 1_445
O2 Rb1 P2 24.54(4) 4_565 1_445
O2 Rb1 P2 75.84(5) . 1_445
O2 Rb1 P2 111.05(6) 4_675 1_445
O2 Rb1 P2 75.84(5) 1_455 1_445
O2 Rb1 P2 24.55(4) 3_655 1_445
O1 Rb1 P2 104.11(4) 2_664 1_445
O1 Rb1 P2 104.11(4) 5_554 1_445
O1 Rb1 P2 154.46(6) 6_564 1_445
P2 Rb1 P2 93.26(3) . 1_445
P2 Rb1 P2 93.26(3) 1_455 1_445

loop_
_geom_bond_atom_site_label_1
_geom_bond_atom_site_label_2
_geom_bond_distance
_geom_bond_site_symmetry_2
Ga O1 1.973(3) 4_665
Ga O1 1.973(3) 3_655
Ga O1 1.973(3) .
Ga O2 1.967(3) 4_665
Ga O2 1.967(3) 3_655
Ga O2 1.967(3) .
Ga Rb1 3.7567(8) 2_665
Ga Rb1 4.0181(5) 1_545
Ga Rb1 4.0181(5) 1_655
Ga Rb1 4.0181(5) .
P1 O1 1.513(3) 4_565
P1 O1 1.513(3) 3_665
P1 O1 1.513(3) .
P1 Rb1 3.7487(9) 2_665
P1 Rb1 3.7488(10) 2_675
P1 Rb1 3.7488(10) 2_565
P2 O2 1.531(2) .
P2 O2 1.531(2) 3_765
P2 O2 1.531(2) 4_675
P2 Rb1 3.6248(10) 1_665
P2 Rb1 3.6248(10) .
P2 Rb1 3.6249(10) 1_655
O2 Rb1 3.0195(15) .
O2 Rb1 3.0195(15) 1_655
O1 Rb1 3.020(3) 2_665
Rb1 O2 3.0195(15) 3_665
Rb1 O2 3.0195(15) 4_565
Rb1 O2 3.0195(15) 4_675
Rb1 O2 3.0195(15) 1_455
Rb1 O2 3.0195(15) 3_655
Rb1 O1 3.020(3) 2_664
Rb1 O1 3.020(3) 5_554
Rb1 O1 3.020(3) 6_564
Rb1 P2 3.6249(10) 1_455
Rb1 P2 3.6249(10) 1_445
